data_1571134
loop_
_publ_author_name
'Patyk-Ka&#x17a;mierczak, Ewa'
'Izquierdo-Ruiz, Fernando'
'Lobato, Alvaro'
'Ka&#x17a;mierczak, Micha&#x142;'
'Moszczy&#x144;ska, Ida'
'Olejniczak, Anna'
'Recio, J. Manuel'

_publ_section_title
;
 The curious case of proton migration under pressure in the malonic acid
 and 4,4'-bipyridine cocrystal.
;
_journal_coeditor_code YC5045
_journal_issue 2
_journal_name_full IUCrJ
_journal_page_first 168
_journal_page_last 181
_journal_paper_doi 10.1107/S2052252524000344
_journal_volume 11
_journal_year 2024
_chemical_formula_moiety 'C3 H4 O4, C10 H8 N2'
_chemical_formula_sum 'C13 H12 N2 O4'
_chemical_formula_weight 260.25
_chemical_name_systematic 'Malonic acid 4,4'-bipyridyl'
_space_group_crystal_system monoclinic
_space_group_IT_number 15
_space_group_name_Hall '-C 2yc'
_space_group_name_H-M_alt 'C 1 2/c 1'
_atom_sites_solution_hydrogens geom
_audit_creation_date 2023-03-29
_audit_creation_method
;
Olex2 1.5
(compiled 2023.03.06 svn.rbb2c1857 for OlexSys, GUI svn.r6748)
;
_cell_angle_alpha 90
_cell_angle_beta 105.76(7)
_cell_angle_gamma 90
_cell_formula_units_Z 4
_cell_length_a 19.598(9)
_cell_length_b 3.8374(5)
_cell_length_c 15.442(9)
_cell_measurement_reflns_used 647
_cell_measurement_temperature 298(2)
_cell_measurement_theta_max 20.4220
_cell_measurement_theta_min 4.4280
_cell_volume 1117.7(9)
_computing_cell_refinement 'CrysAlisPro 1.171.41.93a (Rigaku OD, 2020)'
_computing_data_collection 'CrysAlisPro 1.171.41.93a (Rigaku OD, 2020)'
_computing_data_reduction 'CrysAlisPro 1.171.41.93a (Rigaku OD, 2020)'
_computing_molecular_graphics 'Olex2 1.5 (Dolomanov et al., 2009)'
_computing_publication_material 'Olex2 1.5 (Dolomanov et al., 2009)'
_computing_structure_refinement 'SHELXL 2014/7 (Sheldrick, 2015)'
_computing_structure_solution 'SHELXT 2014/4 (Sheldrick, 2014)'
_diffrn_ambient_pressure 1030000(20000)
_diffrn_ambient_temperature 298(2)
_diffrn_detector 'CCD plate'
_diffrn_detector_area_resol_mean 16.1544
_diffrn_detector_type Eos
_diffrn_measured_fraction_theta_full 0.582
_diffrn_measured_fraction_theta_max 0.520
_diffrn_measurement_details
;
List of Runs (angles in degrees, time in seconds):

  # Type    Start    End  Width  t~exp~   \w     \q     \k     \f   Frames
--------------------------------------------------------------------------
  1  \f    -45.00  24.60   0.80   30.00   0.00 -25.00   0.00    --    87
  2  \f    135.00 204.60   0.80   30.00   0.00 -25.00   0.00    --    87
  3  \f    155.00 221.40   0.80   30.00   0.00  25.00   0.00    --    83
  4  \f    -25.00  39.80   0.80   30.00   0.00  25.00   0.00    --    81
  5  \w    -29.00  28.60   0.80   30.00    --   30.00  39.46 -12.90   72
  6  \w    -29.00  28.60   0.80   30.00    --   30.00  39.46 167.10   72
  7  \w    -60.00  20.00   0.80   30.00    --  -30.00  39.46 167.10  100
  8  \w    -55.00  14.60   0.80   30.00    --  -30.00  39.46 -12.90   87
  9  \w    -69.00  -3.40   0.80   30.00    --  -30.00  81.40 -28.90   82
 10  \w    -69.00  -3.40   0.80   30.00    --  -30.00  81.40 151.10   82
 11  \w    -23.00  14.60   0.80   30.00    --   25.00  81.40 151.10   47
 12  \w    -23.00  14.60   0.80   30.00    --   25.00  81.40 -28.90   47
 13  \w    -48.00 -16.00   0.80   30.00    --   25.00 134.60 -56.90   40
 14  \w    -48.00 -15.20   0.80   30.00    --   25.00 134.60 123.10   41
 15  \w    -96.00 -30.40   0.80   30.00    --  -25.00 134.60 123.10   82
 16  \w    -96.00 -30.40   0.80   30.00    --  -25.00 134.60 -56.90   82
;
_diffrn_measurement_device 'four-circle diffractometer'
_diffrn_measurement_device_type 'Xcalibur, Eos'
_diffrn_measurement_method '\w and \f scans'
_diffrn_orient_matrix_type 'CrysAlisPro convention (1999,Acta A55,543-557)'
_diffrn_orient_matrix_UB_11 0.0278703000
_diffrn_orient_matrix_UB_12 -0.0053248000
_diffrn_orient_matrix_UB_13 0.0403940000
_diffrn_orient_matrix_UB_21 0.0214475000
_diffrn_orient_matrix_UB_22 0.1023196000
_diffrn_orient_matrix_UB_23 -0.0205024000
_diffrn_orient_matrix_UB_31 -0.0132522000
_diffrn_orient_matrix_UB_32 0.1539104000
_diffrn_orient_matrix_UB_33 0.0150301000
_diffrn_radiation_monochromator graphite
_diffrn_radiation_probe x-ray
_diffrn_radiation_type 'Mo K\a'
_diffrn_radiation_wavelength 0.71073
_diffrn_reflns_av_R_equivalents 0.1340
_diffrn_reflns_av_unetI/netI 0.1564
_diffrn_reflns_Laue_measured_fraction_full 0.582
_diffrn_reflns_Laue_measured_fraction_max 0.520
_diffrn_reflns_limit_h_max 24
_diffrn_reflns_limit_h_min -23
_diffrn_reflns_limit_k_max 5
_diffrn_reflns_limit_k_min -5
_diffrn_reflns_limit_l_max 19
_diffrn_reflns_limit_l_min -17
_diffrn_reflns_number 5693
_diffrn_reflns_point_group_measured_fraction_full 0.582
_diffrn_reflns_point_group_measured_fraction_max 0.520
_diffrn_reflns_theta_full 25.242
_diffrn_reflns_theta_max 28.212
_diffrn_reflns_theta_min 4.446
_diffrn_source 'fine-focus sealed X-ray tube'
_diffrn_source_type 'Enhance (Mo) X-ray Source'
_exptl_absorpt_coefficient_mu 0.117
_exptl_absorpt_correction_T_max 0.576
_exptl_absorpt_correction_T_min 0.449
_exptl_absorpt_correction_type gaussian
_exptl_absorpt_process_details
;
CrysAlisPro 1.171.41.93a (Rigaku Oxford Diffraction, 2020)
Numerical absorption correction based on gaussian integration over
a multifaceted crystal model (Absorb Angel (2004) J. Appl. Cryst. 37:486-492)
;
_exptl_crystal_colour colourless
_exptl_crystal_colour_primary colourless
_exptl_crystal_density_diffrn 1.547
_exptl_crystal_description plate
_exptl_crystal_F_000 544
_exptl_crystal_preparation 'mounted in a diamond-anvil cell '
_exptl_crystal_recrystallization_method 'Single crystal grown at ambient conditions from EtOH:DMSO (1:1 vol. ratio)'
_exptl_crystal_size_max 0.33
_exptl_crystal_size_mid 0.15
_exptl_crystal_size_min 0.03
_refine_diff_density_max 0.199
_refine_diff_density_min -0.160
_refine_diff_density_rms 0.045
_refine_ls_extinction_method none
_refine_ls_goodness_of_fit_ref 1.031
_refine_ls_hydrogen_treatment constr
_refine_ls_matrix_type full
_refine_ls_number_parameters 88
_refine_ls_number_reflns 714
_refine_ls_number_restraints 12
_refine_ls_restrained_S_all 1.024
_refine_ls_R_factor_all 0.2159
_refine_ls_R_factor_gt 0.0739
_refine_ls_shift/su_max 0.000
_refine_ls_shift/su_mean 0.000
_refine_ls_structure_factor_coef Fsqd
_refine_ls_weighting_details 'w=1/[\s^2^(Fo^2^)+(0.0380P)^2^+0.1344P] where P=(Fo^2^+2Fc^2^)/3'
_refine_ls_weighting_scheme calc
_refine_ls_wR_factor_gt 0.1011
_refine_ls_wR_factor_ref 0.1349
_reflns_Friedel_coverage 0.000
_reflns_number_gt 298
_reflns_number_total 714
_reflns_threshold_expression 'I > 2\s(I)'
_cod_data_source_file yc5045.cif
_cod_data_source_block BIPYMA_103
_cod_database_code 1571134
_shelx_shelxl_version_number 2014/7
_chemical_oxdiff_formula 'C3H4O4, C10H8N2'
_shelx_space_group_comment
;
The symmetry employed for this shelxl refinement is uniquely defined
by the following loop, which should always be used as a source of
symmetry information in preference to the above space-group names.
They are only intended as comments.
;
_shelx_estimated_absorpt_t_max 0.997
_shelx_estimated_absorpt_t_min 0.962
_exptl_oxdiff_absorpt_process_details
;
Gaussian integration over a grid
of 16 x 16 x 16 points =  4096 total grid points
  Based upon method of Burnham (1966)

 Data corrected for diamond-anvil cell absorption
 Note that exptl_absorpt_correction_tmin and _tmax
 the total correction factors applied to the intensities
 The individual factors are: 
         range of dac transmission factors (min-max)      0.450     0.578
         range of gasket transmission (min-max)           1.000     1.000
         range of P media transmission (min-max)          1.000     1.000

 thickness of diamond anvil 1: 13.500 mm, mu =  0.0202 mm-1
       thickness of platten 1:  0.000 mm, mu =  0.0000 mm-1

 thickness of diamond anvil 2: 13.500 mm, mu =  0.0202 mm-1
       thickness of platten 2:  0.000 mm, mu =  0.0000 mm-1

    Gasket shadowing corrections were made based upon
    Gasket thickness = 200.0 microns, radius = 191.0 microns
    Gasket absorption coeff =         0.00 mm-1
    REFLECTION WAS CONSIDERED TOTALLY OBSCURED IF 
 FRACTION CRYSTAL ILLUMINATED WAS LESS THAN 0.00

    Non-absorbing pressure medium
;
_olex2_refinement_description
;
1. Fixed Uiso
 At 1.2 times of:
  All C(H) groups, All C(H,H) groups
 At 1.5 times of:
  All O(H) groups
2. Rigid bond restraints
 C2, C3, C4, C5, C6, N1
 with sigma for 1-2 distances of 0.01 and sigma for 1-3 distances of 0.01
3. Others
 Fixed Sof: H8A(0.5) H8B(0.5)
4.a Secondary CH2 refined with riding coordinates:
 C8(H8A,H8B)
4.b Aromatic/amide H refined with riding coordinates:
 C2(H2), C3(H3), C5(H4), C6(H5)
4.c Idealised tetrahedral OH refined as rotating group:
 O1(H1A)
;
_ins_header
;
TITL BIPYMA_104_final_56 in C2/c 
REM C2/c (#15 in standard setting)
CELL 0.71073  19.598281   3.837365  15.442126  90.0000 105.7632  90.0000
ZERR    3.00   0.009008   0.000538   0.009016   0.0000   0.0649   0.0000
LATT  7
SYMM -x, y,-z+1/2 
SFAC C H N O
UNIT 39.00 36.00 6.00 12.00
SIZE 0.03 0.15 0.33
TREF
HKLF 4
END
;
_olex2_exptl_crystal_mounting_method
; Crystal mounted in diamond anvil cell with Daphne 7575 oil as 
hydrostatic medium
;
_olex2_submission_special_instructions 'No special instructions were received'
_oxdiff_exptl_absorpt_empirical_details
;
Empirical correction (ABSPACK) includes:
- Absorption correction using spherical harmonics
- Frame scaling
;
_oxdiff_exptl_absorpt_empirical_full_max 1.180
_oxdiff_exptl_absorpt_empirical_full_min 0.927

loop_
_space_group_symop_operation_xyz
'x, y, z'
'-x, y, -z+1/2'
'x+1/2, y+1/2, z'
'-x+1/2, y+1/2, -z+1/2'
'-x, -y, -z'
'x, -y, z-1/2'
'-x+1/2, -y+1/2, -z'
'x+1/2, -y+1/2, z-1/2'

loop_
_atom_site_label
_atom_site_type_symbol
_atom_site_fract_x
_atom_site_fract_y
_atom_site_fract_z
_atom_site_U_iso_or_equiv
_atom_site_adp_type
_atom_site_occupancy
_atom_site_site_symmetry_order
_atom_site_calc_flag
_atom_site_refinement_flags_posn
_atom_site_refinement_flags_adp
_atom_site_refinement_flags_occupancy
_atom_site_disorder_assembly
_atom_site_disorder_group
O1 O 0.4740(3) -0.0012(9) 0.3643(4) 0.046(3) Uani 1 1 d . . . . .
H1A H 0.4437 0.1145 0.3789 0.069 Uiso 1 1 calc R U . . .
O2 O 0.3889(4) -0.0528(11) 0.2364(6) 0.052(4) Uani 1 1 d . . . . .
N1 N 0.3817(4) 0.3509(10) 0.4182(6) 0.034(3) Uani 1 1 d . U . . .
C2 C 0.3177(5) 0.4037(13) 0.3642(8) 0.040(3) Uani 1 1 d . U . . .
H2 H 0.3083 0.3372 0.3042 0.048 Uiso 1 1 calc R U . . .
C3 C 0.2641(4) 0.5561(12) 0.3945(6) 0.047(3) Uani 1 1 d . U . . .
H3 H 0.2190 0.5819 0.3556 0.056 Uiso 1 1 calc R U . . .
C4 C 0.2779(5) 0.6674(12) 0.4812(8) 0.030(3) Uani 1 1 d . U . . .
C5 C 0.3452(5) 0.6197(13) 0.5375(7) 0.047(3) Uani 1 1 d . U . . .
H4 H 0.3564 0.6912 0.5973 0.056 Uiso 1 1 calc R U . . .
C6 C 0.3967(5) 0.4597(13) 0.5021(7) 0.047(3) Uani 1 1 d . U . . .
H5 H 0.4424 0.4304 0.5391 0.056 Uiso 1 1 calc R U . . .
C7 C 0.4483(6) -0.1188(13) 0.2833(10) 0.036(5) Uani 1 1 d . . . . .
C8 C 0.5000 -0.3343(14) 0.2500 0.042(5) Uani 1 2 d S T P . .
H8A H 0.5261 -0.4834 0.2984 0.050 Uiso 0.5 1 calc R U P . .
H8B H 0.4739 -0.4834 0.2016 0.050 Uiso 0.5 1 calc R U P . .

loop_
_atom_site_aniso_label
_atom_site_aniso_U_11
_atom_site_aniso_U_22
_atom_site_aniso_U_33
_atom_site_aniso_U_23
_atom_site_aniso_U_13
_atom_site_aniso_U_12
O1 0.043(6) 0.051(2) 0.052(7) -0.011(3) 0.027(6) 0.005(3)
O2 0.038(7) 0.079(3) 0.038(10) 0.002(3) 0.007(9) 0.018(3)
N1 0.034(6) 0.040(2) 0.025(7) -0.003(3) 0.005(7) -0.002(3)
C2 0.030(6) 0.065(3) 0.024(8) -0.003(4) 0.003(7) 0.007(4)
C3 0.041(6) 0.063(3) 0.039(7) -0.008(4) 0.017(6) 0.010(3)
C4 0.019(5) 0.036(3) 0.035(8) 0.000(3) 0.007(7) -0.001(3)
C5 0.036(6) 0.068(3) 0.034(8) -0.003(4) 0.007(7) 0.022(4)
C6 0.025(6) 0.075(4) 0.030(7) -0.010(4) -0.009(7) 0.014(4)
C7 0.039(9) 0.025(3) 0.047(12) 0.010(4) 0.020(11) 0.004(4)
C8 0.058(10) 0.029(3) 0.051(13) 0.000 0.037(12) 0.000

loop_
_atom_type_symbol
_atom_type_description
_atom_type_scat_dispersion_real
_atom_type_scat_dispersion_imag
_atom_type_scat_source
C C 0.0033 0.0016 'International Tables Vol C Tables 4.2.6.8 and 6.1.1.4'
H H 0.0000 0.0000 'International Tables Vol C Tables 4.2.6.8 and 6.1.1.4'
N N 0.0061 0.0033 'International Tables Vol C Tables 4.2.6.8 and 6.1.1.4'
O O 0.0106 0.0060 'International Tables Vol C Tables 4.2.6.8 and 6.1.1.4'

loop_
_exptl_crystal_face_index_h
_exptl_crystal_face_index_k
_exptl_crystal_face_index_l
_exptl_crystal_face_perp_dist
-18 0 20 0.1626
2 -5 4 0.0794
18 0 -20 0.1487
-1 5 -5 0.0546
-26 0 -15 0.0105
26 0 15 0.0155

loop_
_geom_angle_atom_site_label_1
_geom_angle_atom_site_label_2
_geom_angle_atom_site_label_3
_geom_angle
_geom_angle_site_symmetry_1
_geom_angle_site_symmetry_3
_geom_angle_publ_flag
C7 O1 H1A 109.5 . . ?
C6 N1 C2 119.5(7) . . ?
N1 C2 H2 119.1 . . ?
N1 C2 C3 121.8(11) . . ?
C3 C2 H2 119.1 . . ?
C2 C3 H3 120.1 . . ?
C4 C3 C2 119.8(10) . . ?
C4 C3 H3 120.1 . . ?
C3 C4 C4 122.7(14) . 7_566 ?
C3 C4 C5 118.5(6) . . ?
C5 C4 C4 118.8(14) . 7_566 ?
C4 C5 H4 120.8 . . ?
C4 C5 C6 118.4(10) . . ?
C6 C5 H4 120.8 . . ?
N1 C6 C5 121.9(11) . . ?
N1 C6 H5 119.1 . . ?
C5 C6 H5 119.1 . . ?
O1 C7 C8 113.6(11) . . ?
O2 C7 O1 124.0(8) . . ?
O2 C7 C8 122.3(13) . . ?
C7 C8 C7 113.2(5) 2_655 . ?
C7 C8 H8A 108.9 2_655 . ?
C7 C8 H8A 108.9 . . ?
C7 C8 H8B 108.9 2_655 . ?
C7 C8 H8B 108.9 . . ?
H8A C8 H8B 107.7 . . ?

loop_
_geom_bond_atom_site_label_1
_geom_bond_atom_site_label_2
_geom_bond_distance
_geom_bond_site_symmetry_2
_geom_bond_publ_flag
O1 H1A 0.8200 . ?
O1 C7 1.295(16) . ?
O2 C7 1.220(17) . ?
N1 C2 1.320(14) . ?
N1 C6 1.316(13) . ?
C2 H2 0.9300 . ?
C2 C3 1.390(7) . ?
C3 H3 0.9300 . ?
C3 C4 1.362(14) . ?
C4 C4 1.508(10) 7_566 ?
C4 C5 1.381(16) . ?
C5 H4 0.9300 . ?
C5 C6 1.412(7) . ?
C6 H5 0.9300 . ?
C7 C8 1.503(7) . ?
C8 C7 1.503(7) 2_655 ?
C8 H8A 0.9700 . ?
C8 H8B 0.9700 . ?

loop_
_geom_torsion_atom_site_label_1
_geom_torsion_atom_site_label_2
_geom_torsion_atom_site_label_3
_geom_torsion_atom_site_label_4
_geom_torsion
_geom_torsion_site_symmetry_1
_geom_torsion_site_symmetry_2
_geom_torsion_site_symmetry_3
_geom_torsion_site_symmetry_4
_geom_torsion_publ_flag
O1 C7 C8 C7 -80.4(5) . . . 2_655 ?
O2 C7 C8 C7 97.0(7) . . . 2_655 ?
N1 C2 C3 C4 2.6(8) . . . . ?
C2 N1 C6 C5 2.7(8) . . . . ?
C2 C3 C4 C4 -179.6(5) . . . 7_566 ?
C2 C3 C4 C5 -1.1(7) . . . . ?
C3 C4 C5 C6 0.4(8) . . . . ?
C4 C4 C5 C6 179.0(4) 7_566 . . . ?
C4 C5 C6 N1 -1.2(8) . . . . ?
C6 N1 C2 C3 -3.3(8) . . . . ?

loop_
_exptl_oxdiff_crystal_face_indexfrac_h
_exptl_oxdiff_crystal_face_indexfrac_k
_exptl_oxdiff_crystal_face_indexfrac_l
_exptl_oxdiff_crystal_face_x
_exptl_oxdiff_crystal_face_y
_exptl_oxdiff_crystal_face_z
-17.7037 0.4251 19.7938 0.3039 -0.7420 0.5975
2.3025 -5.2869 3.5751 0.2367 -0.5649 -0.7905
17.5415 -0.1473 -19.9344 -0.3156 0.7699 -0.5547
-1.3524 5.2514 -4.6224 -0.2524 0.6031 0.7567
-25.6027 0.1598 -14.5894 -1.3037 -0.2336 0.1446
25.5027 -0.1598 14.5894 1.3009 0.2315 -0.1433
